data_4314329
loop_
_publ_author_name
'Umakoshi, Keisuke'
'Yamauchi, Yoko'
'Nakamiya, Keiko'
'Kojima, Takashi'
'Yamasaki, Mikio'
'Kawano, Hiroyuki'
'Onishi, Masayoshi'

_publ_section_title
;
 Pyrazolato-Bridged Polynuclear Palladium and Platinum Complexes.
 Synthesis, Structure, and Reactivity
;
_journal_coden_ASTM INOCAJ
_journal_issue 20
_journal_name_full 'Inorganic Chemistry'
_journal_page_first 6584
_journal_page_last 6584
_journal_paper_doi 10.1021/ic030215k
_journal_volume 42
_journal_year 2003
_chemical_formula_sum 'C28 H30 N14 Pd3'
_chemical_formula_weight 881.84
_space_group_IT_number 33
_symmetry_cell_setting orthorhombic
_symmetry_Int_Tables_number 33
_symmetry_space_group_name_Hall 'P 2c -2n'
_symmetry_space_group_name_H-M 'P n a 21'
_cell_angle_alpha 90
_cell_angle_beta 90
_cell_angle_gamma 90
_cell_formula_units_Z 8
_cell_length_a 16.107(2)
_cell_length_b 16.113(2)
_cell_length_c 25.721(3)
_cell_measurement_reflns_used 23780
_cell_measurement_temperature 133.2
_cell_measurement_theta_max 27.5
_cell_measurement_theta_min 3.2
_cell_volume 6675.4(14)
_computing_cell_refinement CRYSTALCLEAR
_computing_data_collection CRYSTALCLEAR
_computing_data_reduction 'teXsan Ver. 1.11'
_computing_publication_material 'teXsan Ver. 1.11'
_computing_structure_refinement 'teXsan Ver. 1.10'
_computing_structure_solution SIR97
_diffrn_detector_area_resol_mean 14.62
_diffrn_measured_fraction_theta_full 0.9728
_diffrn_measured_fraction_theta_max 0.9728
_diffrn_measurement_device_type 'Rigaku/MSC Mercury CCD'
_diffrn_measurement_method \w
_diffrn_radiation_type 'Mo K\a'
_diffrn_radiation_wavelength 0.71069
_diffrn_reflns_av_R_equivalents 0.021
_diffrn_reflns_limit_h_max 20
_diffrn_reflns_limit_h_min -20
_diffrn_reflns_limit_k_max 19
_diffrn_reflns_limit_k_min -19
_diffrn_reflns_limit_l_max 27
_diffrn_reflns_limit_l_min -33
_diffrn_reflns_number 53982
_diffrn_reflns_theta_full 27.49
_diffrn_reflns_theta_max 27.49
_exptl_absorpt_coefficient_mu 1.643
_exptl_absorpt_correction_T_max 0.674
_exptl_absorpt_correction_T_min 0.513
_exptl_absorpt_correction_type multi-scan
_exptl_absorpt_process_details empirical
_exptl_crystal_colour 'pale yellow'
_exptl_crystal_density_diffrn 1.755
_exptl_crystal_density_method 'not measured'
_exptl_crystal_description Prism
_exptl_crystal_size_max 0.340
_exptl_crystal_size_mid 0.300
_exptl_crystal_size_min 0.240
_refine_diff_density_max 0.56
_refine_diff_density_min -0.55
_refine_ls_abs_structure_Flack 0.55(2)
_refine_ls_extinction_method none
_refine_ls_goodness_of_fit_ref 0.820
_refine_ls_hydrogen_treatment 'H atoms riding with U(H) = 1.2Ueq(C)'
_refine_ls_number_parameters 810
_refine_ls_number_reflns 12056
_refine_ls_R_factor_gt 0.0203
_refine_ls_shift/su_max 0.0019
_refine_ls_structure_factor_coef Fsqd
_refine_ls_weighting_details 'w = 1/[\s^2^(Fo^2^) + (0.05000(Max(Fo^2^,0) + 2Fc^2^)/3)^2^]'
_refine_ls_weighting_scheme calc
_refine_ls_wR_factor_ref 0.0579
_reflns_number_gt 11324
_reflns_number_total 12056
_reflns_threshold_expression F^2^>2.0\s(F^2^)
_cod_data_source_file ic030215k_4.cif
_cod_data_source_block '_(Pd3(4Mepz)6).2CH3CN'
_cod_original_cell_volume 6675(1)
_cod_original_sg_symbol_H-M 'P n a 21 '
_cod_original_formula_sum 'C28 H30 N14 Pd3 '
_cod_database_code 4314329

loop_
_symmetry_equiv_pos_as_xyz
x,y,z
-x,-y,1/2+z
1/2-x,1/2+y,1/2+z
1/2+x,1/2-y,z

loop_
_atom_site_label
_atom_site_type_symbol
_atom_site_fract_x
_atom_site_fract_y
_atom_site_fract_z
_atom_site_U_iso_or_equiv
_atom_site_adp_type
_atom_site_occupancy
_atom_site_calc_flag
_atom_site_refinement_flags
_atom_site_disorder_assembly
_atom_site_disorder_group
Pd1 Pd 0.20270(2) -0.00422(1) -0.0252 0.01123(6) Uani 1.00 d . . .
Pd2 Pd 0.24992(2) -0.00437(1) 0.09005(2) 0.01048(6) Uani 1.00 d . . .
Pd3 Pd 0.11933(1) 0.11675(2) 0.05001(2) 0.01153(7) Uani 1.00 d . . .
Pd4 Pd 0.53190(2) -0.00442(1) 0.31220(1) 0.01115(6) Uani 1.00 d . . .
Pd5 Pd 0.48611(2) -0.00057(1) 0.19625(2) 0.01057(6) Uani 1.00 d . . .
Pd6 Pd 0.61830(1) -0.12007(1) 0.23552(2) 0.01090(6) Uani 1.00 d . . .
N1 N 0.0203(2) 0.2851(2) 0.0653(2) 0.039(1) Uani 1.00 d . . .
N2 N 0.2286(3) 0.2352(3) 0.3730(2) 0.056(2) Uani 1.00 d . . .
N3 N 0.2181(2) -0.2140(2) 0.2206(2) 0.0320(10) Uani 1.00 d . . .
N4 N 0.4796(4) 0.2018(6) 0.4165(3) 0.119(3) Uani 1.00 d . . .
N11 N 0.3261(2) 0.0018(1) -0.0110(1) 0.0135(8) Uani 1.00 d . . .
N12 N 0.3472(2) -0.0013(1) 0.0400(1) 0.0133(7) Uani 1.00 d . . .
N21 N 0.2006(2) -0.1166(2) 0.0088(1) 0.0145(7) Uani 1.00 d . . .
N22 N 0.2207(2) -0.1162(2) 0.0601(1) 0.0149(7) Uani 1.00 d . . .
N31 N 0.0773(2) -0.0041(1) -0.0281(1) 0.0148(8) Uani 1.00 d . . .
N32 N 0.0410(2) 0.0531(2) 0.0034(1) 0.0152(7) Uani 1.00 d . . .
N41 N 0.2029(2) 0.1152(2) -0.0488(1) 0.0133(7) Uani 1.00 d . . .
N42 N 0.1679(2) 0.1693(2) -0.0141(1) 0.0141(7) Uani 1.00 d . . .
N51 N 0.1430(2) -0.0024(2) 0.1311(1) 0.0124(8) Uani 1.00 d . . .
N52 N 0.0842(2) 0.0503(2) 0.1119(1) 0.0139(7) Uani 1.00 d . . .
N61 N 0.2673(2) 0.1147(2) 0.1130(1) 0.0134(7) Uani 1.00 d . . .
N62 N 0.2061(2) 0.1676(2) 0.0965(1) 0.0133(7) Uani 1.00 d . . .
N71 N 0.5357(2) 0.1085(2) 0.2786(1) 0.0147(8) Uani 1.00 d . . .
N72 N 0.5145(2) 0.1103(2) 0.2273(1) 0.0135(7) Uani 1.00 d . . .
N81 N 0.4094(2) -0.0068(2) 0.2968(1) 0.0134(8) Uani 1.00 d . . .
N82 N 0.3891(2) -0.0056(2) 0.2456(1) 0.0130(8) Uani 1.00 d . . .
N91 N 0.5325(2) -0.1258(2) 0.3334(1) 0.0135(7) Uani 1.00 d . . .
N92 N 0.5700(2) -0.1761(2) 0.2980(1) 0.0140(7) Uani 1.00 d . . .
N101 N 0.6564(2) -0.0054(1) 0.3175(1) 0.0144(8) Uani 1.00 d . . .
N102 N 0.6946(2) -0.0583(2) 0.2840(1) 0.0134(7) Uani 1.00 d . . .
N111 N 0.4713(2) -0.1189(2) 0.1716(1) 0.0152(7) Uani 1.00 d . . .
N112 N 0.5330(2) -0.1704(2) 0.1878(1) 0.0142(7) Uani 1.00 d . . .
N121 N 0.5934(2) 0.0005(2) 0.1554(1) 0.0139(8) Uani 1.00 d . . .
N122 N 0.6534(2) -0.0502(2) 0.1745(1) 0.0146(7) Uani 1.00 d . . .
C1 C -0.0403(2) 0.2835(2) 0.0431(2) 0.025(1) Uani 1.00 d . . .
C2 C -0.1180(2) 0.2805(2) 0.0145(2) 0.026(1) Uani 1.00 d . . .
C3 C 0.2827(3) 0.2192(2) 0.3461(2) 0.034(1) Uani 1.00 d . . .
C4 C 0.3514(3) 0.2008(3) 0.3121(2) 0.040(1) Uani 1.00 d . . .
C5 C 0.2809(2) -0.2190(2) 0.2410(2) 0.0206(9) Uani 1.00 d . . .
C6 C 0.3596(2) -0.2257(2) 0.2677(2) 0.0232(10) Uani 1.00 d . . .
C7 C 0.5355(4) 0.2020(4) 0.4432(2) 0.058(2) Uani 1.00 d . . .
C8 C 0.6060(4) 0.2031(3) 0.4780(2) 0.051(2) Uani 1.00 d . . .
C13 C 0.4303(2) 0.0053(2) 0.0438(2) 0.0150(9) Uani 1.00 d . . .
C14 C 0.4645(2) 0.0113(2) -0.0058(2) 0.0155(9) Uani 1.00 d . . .
C15 C 0.3955(2) 0.0100(2) -0.0389(2) 0.0156(9) Uani 1.00 d . . .
C16 C 0.5541(2) 0.0190(2) -0.0205(2) 0.0230(10) Uani 1.00 d . . .
C23 C 0.2010(2) -0.1910(2) 0.0805(1) 0.0165(9) Uani 1.00 d . . .
C24 C 0.1684(2) -0.2417(2) 0.0412(2) 0.0201(9) Uani 1.00 d . . .
C25 C 0.1693(2) -0.1918(2) -0.0032(2) 0.0193(9) Uani 1.00 d . . .
C26 C 0.1394(3) -0.3295(2) 0.0456(2) 0.031(1) Uani 1.00 d . . .
C33 C -0.0408(2) 0.0422(2) 0.0026(1) 0.0168(9) Uani 1.00 d . . .
C34 C -0.0606(2) -0.0244(2) -0.0307(2) 0.0182(9) Uani 1.00 d . . .
C35 C 0.0166(2) -0.0519(2) -0.0485(1) 0.0163(9) Uani 1.00 d . . .
C36 C -0.1441(2) -0.0601(2) -0.0448(2) 0.025(1) Uani 1.00 d . . .
C43 C 0.1828(2) 0.2465(2) -0.0309(2) 0.0165(9) Uani 1.00 d . . .
C44 C 0.2286(2) 0.2442(2) -0.0766(2) 0.0174(9) Uani 1.00 d . . .
C45 C 0.2402(2) 0.1608(2) -0.0863(1) 0.0168(9) Uani 1.00 d . . .
C46 C 0.2603(3) 0.3174(2) -0.1073(2) 0.027(1) Uani 1.00 d . . .
C53 C 0.0155(2) 0.0409(2) 0.1406(1) 0.0170(9) Uani 1.00 d . . .
C54 C 0.0292(2) -0.0186(2) 0.1793(2) 0.0173(9) Uani 1.00 d . . .
C55 C 0.1104(2) -0.0447(2) 0.1711(2) 0.0151(9) Uani 1.00 d . . .
C56 C -0.0301(2) -0.0461(2) 0.2204(2) 0.024(1) Uani 1.00 d . . .
C63 C 0.2182(2) 0.2407(2) 0.1190(2) 0.0168(9) Uani 1.00 d . . .
C64 C 0.2875(2) 0.2384(2) 0.1508(2) 0.0206(10) Uani 1.00 d . . .
C65 C 0.3166(2) 0.1570(2) 0.1456(1) 0.0155(9) Uani 1.00 d . . .
C66 C 0.3220(3) 0.3064(2) 0.1845(2) 0.034(1) Uani 1.00 d . . .
C73 C 0.5351(2) 0.1853(2) 0.2081(1) 0.0169(9) Uani 1.00 d . . .
C74 C 0.5695(2) 0.2337(2) 0.2472(2) 0.0193(9) Uani 1.00 d . . .
C75 C 0.5686(2) 0.1825(2) 0.2909(2) 0.0174(9) Uani 1.00 d . . .
C76 C 0.6007(3) 0.3216(2) 0.2433(2) 0.032(1) Uani 1.00 d . . .
C83 C 0.3050(2) -0.0071(2) 0.2420(2) 0.0155(9) Uani 1.00 d . . .
C84 C 0.2708(2) -0.0099(2) 0.2915(2) 0.0152(9) Uani 1.00 d . . .
C85 C 0.3390(2) -0.0098(2) 0.3250(2) 0.0154(9) Uani 1.00 d . . .
C86 C 0.1804(2) -0.0131(2) 0.3063(2) 0.0217(10) Uani 1.00 d . . .
C93 C 0.5594(2) -0.2559(2) 0.3130(2) 0.0159(8) Uani 1.00 d . . .
C94 C 0.5146(2) -0.2579(2) 0.3588(2) 0.0183(9) Uani 1.00 d . . .
C95 C 0.4990(2) -0.1748(2) 0.3702(1) 0.0160(9) Uani 1.00 d . . .
C96 C 0.4882(3) -0.3333(2) 0.3892(2) 0.029(1) Uani 1.00 d . . .
C103 C 0.7767(2) -0.0424(2) 0.2854(1) 0.0168(9) Uani 1.00 d . . .
C104 C 0.7925(2) 0.0219(2) 0.3205(1) 0.0171(9) Uani 1.00 d . . .
C105 C 0.7153(2) 0.0429(2) 0.3389(1) 0.0154(8) Uani 1.00 d . . .
C106 C 0.8743(2) 0.0602(2) 0.3346(2) 0.027(1) Uani 1.00 d . . .
C113 C 0.5210(2) -0.2447(2) 0.1659(2) 0.0136(8) Uani 1.00 d . . .
C114 C 0.4507(2) -0.2432(2) 0.1346(2) 0.0174(9) Uani 1.00 d . . .
C115 C 0.4211(2) -0.1626(2) 0.1391(1) 0.0176(9) Uani 1.00 d . . .
C116 C 0.4153(3) -0.3132(2) 0.1022(2) 0.030(1) Uani 1.00 d . . .
C123 C 0.7223(2) -0.0373(2) 0.1470(1) 0.0154(9) Uani 1.00 d . . .
C124 C 0.7085(2) 0.0222(2) 0.1089(2) 0.0173(9) Uani 1.00 d . . .
C125 C 0.6256(2) 0.0447(2) 0.1164(2) 0.0139(9) Uani 1.00 d . . .
C126 C 0.7684(2) 0.0534(2) 0.0689(2) 0.025(1) Uani 1.00 d . . .
H2a H -0.1199 0.3242 -0.0102 0.0327 Uiso 1.00 calc . . .
H2b H -0.1228 0.2287 -0.0030 0.0327 Uiso 1.00 calc . . .
H2c H -0.1635 0.2864 0.0381 0.0327 Uiso 1.00 calc . . .
H4a H 0.3568 0.1428 0.3078 0.0486 Uiso 1.00 calc . . .
H4b H 0.3421 0.2260 0.2789 0.0486 Uiso 1.00 calc . . .
H4c H 0.4010 0.2229 0.3266 0.0486 Uiso 1.00 calc . . .
H6a H 0.3617 -0.2763 0.2865 0.0279 Uiso 1.00 calc . . .
H6b H 0.4036 -0.2245 0.2429 0.0279 Uiso 1.00 calc . . .
H6c H 0.3659 -0.1804 0.2911 0.0279 Uiso 1.00 calc . . .
H8a H 0.6256 0.1489 0.4830 0.0599 Uiso 1.00 calc . . .
H8b H 0.6493 0.2365 0.4629 0.0599 Uiso 1.00 calc . . .
H8c H 0.5904 0.2273 0.5103 0.0599 Uiso 1.00 calc . . .
H13 H 0.4610 0.0057 0.0754 0.0165 Uiso 1.00 calc . . .
H15 H 0.3980 0.0142 -0.0757 0.0182 Uiso 1.00 calc . . .
H16a H 0.5839 -0.0284 -0.0087 0.0272 Uiso 1.00 calc . . .
H16b H 0.5590 0.0221 -0.0576 0.0272 Uiso 1.00 calc . . .
H16c H 0.5772 0.0675 -0.0056 0.0272 Uiso 1.00 calc . . .
H23 H 0.2079 -0.2067 0.1156 0.0209 Uiso 1.00 calc . . .
H25 H 0.1507 -0.2081 -0.0364 0.0226 Uiso 1.00 calc . . .
H26a H 0.0953 -0.3325 0.0702 0.0366 Uiso 1.00 calc . . .
H26b H 0.1199 -0.3479 0.0127 0.0366 Uiso 1.00 calc . . .
H26c H 0.1838 -0.3636 0.0567 0.0366 Uiso 1.00 calc . . .
H33 H -0.0804 0.0736 0.0213 0.0196 Uiso 1.00 calc . . .
H35 H 0.0252 -0.0974 -0.0712 0.0193 Uiso 1.00 calc . . .
H36a H -0.1864 -0.0298 -0.0271 0.0291 Uiso 1.00 calc . . .
H36b H -0.1523 -0.0562 -0.0810 0.0291 Uiso 1.00 calc . . .
H36c H -0.1462 -0.1166 -0.0342 0.0291 Uiso 1.00 calc . . .
H43 H 0.1657 0.2958 -0.0134 0.0189 Uiso 1.00 calc . . .
H45 H 0.2694 0.1381 -0.1152 0.0194 Uiso 1.00 calc . . .
H46a H 0.3191 0.3156 -0.1080 0.0325 Uiso 1.00 calc . . .
H46b H 0.2393 0.3142 -0.1417 0.0325 Uiso 1.00 calc . . .
H46c H 0.2422 0.3670 -0.0913 0.0325 Uiso 1.00 calc . . .
H53 H -0.0351 0.0708 0.1357 0.0210 Uiso 1.00 calc . . .
H55 H 0.1387 -0.0859 0.1906 0.0175 Uiso 1.00 calc . . .
H56a H -0.0465 -0.0003 0.2409 0.0294 Uiso 1.00 calc . . .
H56b H -0.0785 -0.0697 0.2042 0.0294 Uiso 1.00 calc . . .
H56c H -0.0051 -0.0873 0.2417 0.0294 Uiso 1.00 calc . . .
H63 H 0.1838 0.2884 0.1144 0.0198 Uiso 1.00 calc . . .
H65 H 0.3642 0.1350 0.1623 0.0186 Uiso 1.00 calc . . .
H66a H 0.3703 0.2878 0.2018 0.0400 Uiso 1.00 calc . . .
H66b H 0.3350 0.3533 0.1636 0.0400 Uiso 1.00 calc . . .
H66c H 0.2811 0.3220 0.2095 0.0400 Uiso 1.00 calc . . .
H73 H 0.5268 0.2020 0.1728 0.0200 Uiso 1.00 calc . . .
H75 H 0.5883 0.1974 0.3245 0.0196 Uiso 1.00 calc . . .
H76a H 0.6199 0.3392 0.2765 0.0369 Uiso 1.00 calc . . .
H76b H 0.6445 0.3242 0.2189 0.0369 Uiso 1.00 calc . . .
H76c H 0.5563 0.3565 0.2324 0.0369 Uiso 1.00 calc . . .
H83 H 0.2742 -0.0064 0.2106 0.0174 Uiso 1.00 calc . . .
H85 H 0.3359 -0.0118 0.3617 0.0187 Uiso 1.00 calc . . .
H86a H 0.1531 0.0346 0.2934 0.0254 Uiso 1.00 calc . . .
H86b H 0.1558 -0.0616 0.2913 0.0254 Uiso 1.00 calc . . .
H86c H 0.1756 -0.0156 0.3429 0.0254 Uiso 1.00 calc . . .
H93 H 0.5790 -0.3027 0.2945 0.0186 Uiso 1.00 calc . . .
H95 H 0.4690 -0.1551 0.3998 0.0189 Uiso 1.00 calc . . .
H96a H 0.4590 -0.3164 0.4195 0.0336 Uiso 1.00 calc . . .
H96b H 0.4539 -0.3672 0.3684 0.0336 Uiso 1.00 calc . . .
H96c H 0.5364 -0.3638 0.3994 0.0336 Uiso 1.00 calc . . .
H103 H 0.8176 -0.0707 0.2657 0.0203 Uiso 1.00 calc . . .
H105 H 0.7045 0.0862 0.3636 0.0181 Uiso 1.00 calc . . .
H106a H 0.8835 0.0535 0.3710 0.0299 Uiso 1.00 calc . . .
H106b H 0.9178 0.0333 0.3161 0.0299 Uiso 1.00 calc . . .
H106c H 0.8736 0.1173 0.3262 0.0299 Uiso 1.00 calc . . .
H113 H 0.5562 -0.2918 0.1704 0.0166 Uiso 1.00 calc . . .
H115 H 0.3732 -0.1414 0.1227 0.0202 Uiso 1.00 calc . . .
H116a H 0.3675 -0.2943 0.0846 0.0374 Uiso 1.00 calc . . .
H116b H 0.4560 -0.3305 0.0776 0.0374 Uiso 1.00 calc . . .
H116c H 0.4016 -0.3584 0.1242 0.0374 Uiso 1.00 calc . . .
H123 H 0.7738 -0.0646 0.1526 0.0187 Uiso 1.00 calc . . .
H125 H 0.5967 0.0850 0.0963 0.0166 Uiso 1.00 calc . . .
H126a H 0.8205 0.0260 0.0729 0.0293 Uiso 1.00 calc . . .
H126b H 0.7472 0.0407 0.0349 0.0293 Uiso 1.00 calc . . .
H126c H 0.7754 0.1110 0.0722 0.0293 Uiso 1.00 calc . . .

loop_
_atom_site_aniso_label
_atom_site_aniso_U_11
_atom_site_aniso_U_22
_atom_site_aniso_U_33
_atom_site_aniso_U_12
_atom_site_aniso_U_13
_atom_site_aniso_U_23
Pd1 0.0102(1) 0.0121(1) 0.0113(1) -0.00029(8) -0.00019(9) 0.0019(1)
Pd2 0.0104(1) 0.0105(1) 0.0105(1) -0.00041(8) 0.00087(9) 0.00100(10)
Pd3 0.0107(1) 0.0127(1) 0.0112(1) -0.00008(8) 0.00003(9) 0.0013(1)
Pd4 0.0102(1) 0.0117(1) 0.0115(1) -0.00063(8) 0.00012(10) 0.00083(10)
Pd5 0.0105(1) 0.0097(1) 0.0115(1) -0.00074(8) 0.00088(10) 0.00048(9)
Pd6 0.0103(1) 0.0116(1) 0.0108(1) -0.00088(8) 0.00005(9) 0.0009(1)
N1 0.032(2) 0.033(2) 0.053(3) 0.010(1) -0.016(2) -0.015(2)
N2 0.053(3) 0.065(3) 0.049(3) 0.012(2) 0.005(2) 0.006(2)
N3 0.027(2) 0.032(2) 0.037(2) -0.006(1) -0.008(2) 0.008(2)
N4 0.055(4) 0.252(10) 0.051(4) 0.046(5) 0.011(3) 0.035(5)
N11 0.012(1) 0.015(2) 0.013(2) 0.0005(10) 0.000(1) -0.001(1)
N12 0.012(1) 0.013(1) 0.015(2) 0.0021(10) -0.003(1) 0.004(1)
N21 0.017(1) 0.011(1) 0.016(2) 0.000(1) 0.000(1) -0.002(1)
N22 0.016(1) 0.013(1) 0.015(2) 0.000(1) 0.001(1) 0.000(1)
N31 0.014(2) 0.015(2) 0.015(2) 0.0003(10) 0.001(1) 0.000(1)
N32 0.016(1) 0.015(1) 0.014(2) -0.001(1) 0.002(1) 0.001(1)
N41 0.012(1) 0.015(1) 0.013(2) 0.0019(10) -0.002(1) 0.003(1)
N42 0.013(1) 0.016(1) 0.014(2) 0.003(1) 0.001(1) 0.004(1)
N51 0.011(1) 0.015(2) 0.011(2) 0.0001(10) 0.003(1) 0.000(1)
N52 0.013(1) 0.016(1) 0.013(2) 0.000(1) 0.001(1) 0.001(1)
N61 0.015(1) 0.011(1) 0.014(2) 0.0001(10) -0.001(1) 0.002(1)
N62 0.013(1) 0.014(1) 0.013(2) 0.0036(10) 0.000(1) 0.000(1)
N71 0.015(1) 0.014(1) 0.015(2) 0.000(1) 0.000(1) 0.000(1)
N72 0.015(1) 0.012(1) 0.014(2) 0.0000(10) 0.000(1) 0.001(1)
N81 0.012(1) 0.011(1) 0.017(2) -0.0001(10) 0.001(1) 0.001(1)
N82 0.013(1) 0.012(1) 0.014(2) 0.0003(9) 0.002(1) 0.002(1)
N91 0.014(1) 0.015(1) 0.011(1) 0.000(1) 0.000(1) 0.002(1)
N92 0.014(1) 0.013(1) 0.014(2) 0.0005(10) 0.002(1) 0.002(1)
N101 0.015(1) 0.013(1) 0.015(2) -0.0005(10) -0.001(1) 0.001(1)
N102 0.013(1) 0.014(1) 0.013(2) 0.001(1) -0.001(1) -0.002(1)
N111 0.014(1) 0.016(1) 0.016(2) 0.000(1) -0.001(1) 0.000(1)
N112 0.012(1) 0.015(1) 0.015(2) -0.002(1) -0.002(1) 0.001(1)
N121 0.013(1) 0.014(2) 0.015(2) 0.0007(10) -0.001(1) -0.001(1)
N122 0.015(1) 0.015(1) 0.013(2) 0.000(1) 0.000(1) 0.003(1)
C1 0.026(2) 0.015(2) 0.033(3) 0.003(1) 0.001(2) -0.006(2)
C2 0.022(2) 0.025(2) 0.031(2) 0.002(1) -0.003(2) 0.000(2)
C3 0.034(2) 0.029(2) 0.040(3) 0.005(2) -0.005(2) 0.009(2)
C4 0.042(3) 0.029(2) 0.049(3) -0.001(2) 0.006(2) 0.004(2)
C5 0.025(2) 0.017(2) 0.020(2) -0.004(1) 0.003(2) 0.001(2)
C6 0.019(2) 0.022(2) 0.028(2) 0.004(1) -0.006(2) -0.001(2)
C7 0.058(4) 0.088(4) 0.029(3) 0.031(3) 0.013(3) 0.004(3)
C8 0.074(4) 0.034(3) 0.045(3) 0.000(2) -0.002(3) 0.000(2)
C13 0.013(2) 0.012(2) 0.020(2) 0.000(1) 0.002(1) 0.003(1)
C14 0.014(2) 0.015(2) 0.018(2) 0.000(1) 0.000(1) 0.005(1)
C15 0.015(2) 0.018(2) 0.014(2) 0.000(1) 0.001(1) 0.002(1)
C16 0.017(2) 0.030(2) 0.022(2) -0.002(1) 0.002(2) 0.009(2)
C23 0.022(2) 0.011(2) 0.017(2) 0.000(1) 0.001(1) 0.004(1)
C24 0.023(2) 0.015(2) 0.022(2) 0.000(1) -0.003(1) 0.003(2)
C25 0.023(2) 0.016(2) 0.020(2) 0.000(1) -0.001(1) 0.003(1)
C26 0.048(3) 0.014(2) 0.030(3) -0.007(2) -0.011(2) 0.001(2)
C33 0.011(2) 0.021(2) 0.018(2) -0.001(1) -0.001(1) 0.001(1)
C34 0.015(2) 0.021(2) 0.019(2) -0.002(1) -0.002(1) 0.004(2)
C35 0.017(2) 0.017(2) 0.015(2) -0.003(1) 0.000(1) 0.001(1)
C36 0.018(2) 0.026(2) 0.030(2) -0.004(1) -0.002(2) -0.004(2)
C43 0.014(1) 0.014(2) 0.021(2) 0.001(1) -0.001(1) 0.003(1)
C44 0.017(2) 0.020(2) 0.016(2) -0.001(1) -0.003(1) 0.007(1)
C45 0.015(2) 0.023(2) 0.013(2) 0.002(1) 0.002(1) 0.003(1)
C46 0.029(2) 0.023(2) 0.029(2) 0.002(2) 0.006(2) 0.011(2)
C53 0.015(2) 0.018(2) 0.018(2) 0.000(1) 0.002(1) -0.003(1)
C54 0.019(2) 0.018(2) 0.015(2) -0.006(1) 0.004(1) -0.003(1)
C55 0.018(2) 0.013(2) 0.014(2) -0.004(1) -0.001(1) 0.002(1)
C56 0.024(2) 0.025(2) 0.025(2) -0.002(1) 0.009(2) 0.005(2)
C63 0.017(2) 0.013(2) 0.020(2) -0.003(1) -0.002(1) 0.003(1)
C64 0.022(2) 0.019(2) 0.020(2) -0.003(1) -0.002(1) 0.000(1)
C65 0.017(2) 0.018(2) 0.012(2) -0.002(1) -0.002(1) 0.001(1)
C66 0.039(2) 0.022(2) 0.041(3) -0.001(2) -0.017(2) -0.006(2)
C73 0.021(2) 0.014(2) 0.016(2) 0.002(1) 0.000(1) -0.001(1)
C74 0.022(2) 0.012(2) 0.024(2) -0.002(1) 0.000(1) 0.000(1)
C75 0.018(2) 0.012(2) 0.022(2) -0.002(1) -0.001(1) -0.006(1)
C76 0.047(3) 0.012(2) 0.037(3) -0.008(2) -0.006(2) 0.005(2)
C83 0.013(2) 0.016(2) 0.017(2) -0.002(1) -0.002(1) 0.005(1)
C84 0.014(2) 0.014(2) 0.018(2) 0.001(1) 0.002(1) 0.000(1)
C85 0.017(2) 0.012(2) 0.018(2) 0.000(1) 0.002(1) 0.005(1)
C86 0.017(2) 0.026(2) 0.023(2) -0.002(1) 0.003(2) 0.011(2)
C93 0.018(2) 0.011(2) 0.019(2) 0.000(1) 0.000(1) 0.003(1)
C94 0.017(2) 0.018(2) 0.020(2) -0.001(1) 0.003(1) 0.008(1)
C95 0.015(2) 0.020(2) 0.013(2) 0.001(1) 0.004(1) 0.006(1)
C96 0.030(2) 0.021(2) 0.036(3) 0.002(2) 0.014(2) 0.016(2)
C103 0.014(2) 0.021(2) 0.015(2) 0.000(1) 0.000(1) 0.001(1)
C104 0.018(2) 0.017(2) 0.016(2) -0.003(1) -0.002(1) 0.002(1)
C105 0.018(2) 0.015(2) 0.014(2) -0.005(1) -0.004(1) -0.001(1)
C106 0.017(2) 0.031(2) 0.032(2) -0.006(1) -0.004(2) -0.007(2)
C113 0.017(2) 0.006(1) 0.017(2) 0.002(1) 0.002(1) 0.000(1)
C114 0.019(2) 0.016(2) 0.017(2) -0.004(1) -0.002(1) -0.002(1)
C115 0.017(2) 0.020(2) 0.016(2) -0.004(1) -0.004(1) 0.004(1)
C116 0.041(2) 0.018(2) 0.031(3) -0.002(2) -0.016(2) -0.004(2)
C123 0.011(2) 0.019(2) 0.015(2) -0.001(1) 0.003(1) -0.001(1)
C124 0.016(2) 0.019(2) 0.017(2) -0.005(1) 0.003(1) -0.003(2)
C125 0.017(2) 0.012(2) 0.012(2) -0.003(1) 0.003(1) -0.002(1)
C126 0.025(2) 0.024(2) 0.027(2) -0.003(1) 0.010(2) 0.000(2)

loop_
_atom_type_symbol
_atom_type_description
_atom_type_scat_dispersion_real
_atom_type_scat_dispersion_imag
_atom_type_scat_source
C C 0.003 0.002
;International Tables for Crystallography
(1992, Vol. C, Tables 4.2.6.8 and 6.1.1.1)
;
H H 0.000 0.000
;International Tables for Crystallography
(1992, Vol. C, Table 6.1.1.2)
;
N N 0.006 0.003
;International Tables for Crystallography
(1992, Vol. C, Tables 4.2.6.8 and 6.1.1.1)
;
Pd Pd -0.999 1.007
;International Tables for Crystallography
(1992, Vol. C, Tables 4.2.6.8 and 6.1.1.1)
;

loop_
_geom_angle_atom_site_label_1
_geom_angle_atom_site_label_2
_geom_angle_atom_site_label_3
_geom_angle
_geom_angle_site_symmetry_1
_geom_angle_site_symmetry_2
_geom_angle_site_symmetry_3
_geom_angle_publ_flag
PD2 PD1 PD3 59.799(9) . . . yes
PD2 PD1 N11 65.26(9) . . . no
PD2 PD1 N21 65.33(9) . . . no
PD2 PD1 N31 106.5(1) . . . no
PD2 PD1 N41 106.95(9) . . . no
PD3 PD1 N11 106.70(8) . . . no
PD3 PD1 N21 106.99(9) . . . no
PD3 PD1 N31 65.41(9) . . . no
PD3 PD1 N41 65.35(8) . . . no
N11 PD1 N21 88.9(1) . . . yes
N11 PD1 N31 171.3(1) . . . yes
N11 PD1 N41 90.4(1) . . . yes
N21 PD1 N31 90.0(1) . . . yes
N21 PD1 N41 171.7(1) . . . yes
N31 PD1 N41 89.4(1) . . . yes
PD1 PD2 PD3 60.047(9) . . . yes
PD1 PD2 N12 65.03(9) . . . no
PD1 PD2 N22 64.69(8) . . . no
PD1 PD2 N51 107.09(9) . . . no
PD1 PD2 N61 108.39(9) . . . no
PD3 PD2 N12 107.66(8) . . . no
PD3 PD2 N22 106.38(8) . . . no
PD3 PD2 N51 65.05(8) . . . no
PD3 PD2 N61 65.64(8) . . . no
N12 PD2 N22 87.7(1) . . . yes
N12 PD2 N51 171.8(1) . . . yes
N12 PD2 N61 93.2(1) . . . yes
N22 PD2 N51 90.8(1) . . . yes
N22 PD2 N61 171.8(1) . . . yes
N51 PD2 N61 87.2(1) . . . yes
PD1 PD3 PD2 60.154(9) . . . yes
PD1 PD3 N32 64.85(8) . . . no
PD1 PD3 N42 65.11(8) . . . no
PD1 PD3 N52 106.62(8) . . . no
PD1 PD3 N62 109.28(8) . . . no
PD2 PD3 N32 107.86(8) . . . no
PD2 PD3 N42 106.17(8) . . . no
PD2 PD3 N52 65.38(8) . . . no
PD2 PD3 N62 65.23(7) . . . no
N32 PD3 N42 88.2(1) . . . yes
N32 PD3 N52 91.4(1) . . . yes
N32 PD3 N62 173.0(1) . . . yes
N42 PD3 N52 171.0(1) . . . yes
N42 PD3 N62 92.6(1) . . . yes
N52 PD3 N62 86.7(1) . . . yes
PD5 PD4 PD6 59.616(9) . . . yes
PD6 PD4 N71 105.09(8) . . . no
PD6 PD4 N81 107.98(9) . . . no
PD6 PD4 N91 65.38(8) . . . no
PD6 PD4 N101 65.41(9) . . . no
N71 PD4 N81 87.9(1) . . . yes
N71 PD4 N91 170.0(1) . . . yes
N71 PD4 N101 90.4(1) . . . yes
N81 PD4 N91 92.2(1) . . . yes
N81 PD4 N101 172.4(1) . . . yes
N91 PD4 N101 88.2(1) . . . yes
PD4 PD5 PD6 59.811(9) . . . yes
PD6 PD5 N72 105.73(8) . . . no
PD6 PD5 N82 107.94(8) . . . no
PD6 PD5 N111 65.82(8) . . . no
PD6 PD5 N121 65.16(8) . . . no
N72 PD5 N82 87.8(1) . . . yes
N72 PD5 N111 171.5(1) . . . yes
N72 PD5 N121 90.2(1) . . . yes
N82 PD5 N111 93.9(1) . . . yes
N82 PD5 N121 172.0(1) . . . yes
N111 PD5 N121 86.9(1) . . . yes
PD4 PD6 PD5 60.573(9) . . . yes
PD4 PD6 N92 65.09(8) . . . no
PD4 PD6 N102 64.89(8) . . . no
PD4 PD6 N112 109.21(8) . . . no
PD4 PD6 N122 106.88(8) . . . no
PD5 PD6 N92 106.26(8) . . . no
PD5 PD6 N102 108.62(8) . . . no
PD5 PD6 N112 64.86(8) . . . no
PD5 PD6 N122 65.39(8) . . . no
N92 PD6 N102 87.9(1) . . . yes
N92 PD6 N112 92.4(1) . . . yes
N92 PD6 N122 171.1(1) . . . yes
N102 PD6 N112 173.3(1) . . . yes
N102 PD6 N122 92.0(1) . . . yes
N112 PD6 N122 86.7(1) . . . yes
PD1 N11 N12 114.8(2) . . . yes
PD1 N11 C15 136.9(3) . . . no
N12 N11 C15 108.3(3) . . . no
PD2 N12 N11 114.8(2) . . . yes
PD2 N12 C13 136.5(3) . . . no
N11 N12 C13 108.4(3) . . . no
PD1 N21 N22 114.4(2) . . . yes
PD1 N21 C25 135.7(3) . . . no
N22 N21 C25 108.4(3) . . . no
PD2 N22 N21 115.5(2) . . . yes
PD2 N22 C23 134.8(3) . . . no
N21 N22 C23 108.4(3) . . . no
PD1 N31 N32 114.1(2) . . . yes
PD1 N31 C35 137.5(2) . . . no
N32 N31 C35 107.9(3) . . . no
PD3 N32 N31 115.4(2) . . . yes
PD3 N32 C33 134.1(3) . . . no
N31 N32 C33 109.1(3) . . . no
PD1 N41 N42 114.3(2) . . . yes
PD1 N41 C45 137.2(2) . . . no
N42 N41 C45 107.5(3) . . . no
PD3 N42 N41 115.2(2) . . . yes
PD3 N42 C43 136.5(3) . . . no
N41 N42 C43 108.0(3) . . . no
PD2 N51 N52 114.4(2) . . . yes
PD2 N51 C55 136.5(2) . . . no
N52 N51 C55 108.8(3) . . . no
PD3 N52 N51 115.2(2) . . . yes
PD3 N52 C53 137.1(2) . . . no
N51 N52 C53 107.7(3) . . . no
PD2 N61 N62 113.6(2) . . . yes
PD2 N61 C65 138.1(2) . . . no
N62 N61 C65 107.6(3) . . . no
PD3 N62 N61 115.4(2) . . . yes
PD3 N62 C63 136.3(2) . . . no
N61 N62 C63 108.1(3) . . . no
PD4 N71 N72 115.3(2) . . . yes
PD4 N71 C75 135.5(3) . . . no
N72 N71 C75 107.9(3) . . . no
PD5 N72 N71 115.0(2) . . . yes
PD5 N72 C73 135.0(3) . . . no
N71 N72 C73 108.3(3) . . . no
PD4 N81 N82 115.2(2) . . . yes
PD4 N81 C85 136.1(3) . . . no
N82 N81 C85 108.6(3) . . . no
PD5 N82 N81 115.1(2) . . . yes
PD5 N82 C83 137.0(3) . . . no
N81 N82 C83 107.9(3) . . . no
PD4 N91 N92 113.2(2) . . . yes
PD4 N91 C95 138.8(2) . . . no
N92 N91 C95 107.5(3) . . . no
PD6 N92 N91 116.3(2) . . . yes
PD6 N92 C93 135.0(2) . . . no
N91 N92 C93 108.5(3) . . . no
PD4 N101 N102 114.4(2) . . . yes
PD4 N101 C105 136.6(2) . . . no
N102 N101 C105 107.6(3) . . . no
PD6 N102 N101 115.3(2) . . . yes
PD6 N102 C103 135.1(2) . . . no
N101 N102 C103 108.0(3) . . . no
PD5 N111 N112 113.1(2) . . . yes
PD5 N111 C115 138.7(2) . . . no
N112 N111 C115 107.9(3) . . . no
PD6 N112 N111 116.1(2) . . . yes
PD6 N112 C113 135.8(2) . . . no
N111 N112 C113 108.1(3) . . . no
PD5 N121 N122 114.5(2) . . . yes
PD5 N121 C125 136.6(2) . . . no
N122 N121 C125 108.5(3) . . . no
PD6 N122 N121 114.8(2) . . . yes
PD6 N122 C123 137.4(2) . . . no
N121 N122 C123 107.8(3) . . . no
N1 C1 C2 179.4(4) . . . no
N2 C3 C4 178.8(5) . . . no
N3 C5 C6 179.0(4) . . . no
N4 C7 C8 178.9(7) . . . no
N12 C13 C14 109.4(4) . . . no
C13 C14 C15 104.1(3) . . . no
C13 C14 C16 128.1(3) . . . no
C15 C14 C16 127.8(4) . . . no
N11 C15 C14 109.8(3) . . . no
N22 C23 C24 109.2(3) . . . no
C23 C24 C25 104.4(3) . . . no
C23 C24 C26 128.0(4) . . . no
C25 C24 C26 127.6(4) . . . no
N21 C25 C24 109.6(3) . . . no
N32 C33 C34 109.5(3) . . . no
C33 C34 C35 103.9(3) . . . no
C33 C34 C36 129.7(3) . . . no
C35 C34 C36 126.4(3) . . . no
N31 C35 C34 109.5(3) . . . no
N42 C43 C44 110.1(3) . . . no
C43 C44 C45 104.4(3) . . . no
C43 C44 C46 127.1(3) . . . no
C45 C44 C46 128.4(4) . . . no
N41 C45 C44 109.9(3) . . . no
N52 C53 C54 109.8(3) . . . no
C53 C54 C55 104.4(3) . . . no
C53 C54 C56 127.3(3) . . . no
C55 C54 C56 128.3(4) . . . no
N51 C55 C54 109.3(3) . . . no
N62 C63 C64 110.7(3) . . . no
C63 C64 C65 103.7(3) . . . no
C63 C64 C66 128.3(3) . . . no
C65 C64 C66 128.0(4) . . . no
N61 C65 C64 109.8(3) . . . no
N72 C73 C74 109.6(3) . . . no
C73 C74 C75 104.3(3) . . . no
C73 C74 C76 127.8(4) . . . no
C75 C74 C76 127.9(3) . . . no
N71 C75 C74 109.9(3) . . . no
N82 C83 C84 109.5(3) . . . no
C83 C84 C85 104.7(3) . . . no
C83 C84 C86 128.0(4) . . . no
C85 C84 C86 127.3(4) . . . no
N81 C85 C84 109.3(4) . . . no
N92 C93 C94 109.4(3) . . . no
C93 C94 C95 104.5(3) . . . no
C93 C94 C96 127.5(3) . . . no
C95 C94 C96 128.0(4) . . . no
N91 C95 C94 110.1(3) . . . no
N102 C103 C104 109.7(3) . . . no
C103 C104 C105 103.9(3) . . . no
C103 C104 C106 128.4(3) . . . no
C105 C104 C106 127.7(3) . . . no
N101 C105 C104 110.8(3) . . . no
N112 C113 C114 110.3(3) . . . no
C113 C114 C115 104.4(3) . . . no
C113 C114 C116 127.8(3) . . . no
C115 C114 C116 127.8(3) . . . no
N111 C115 C114 109.3(3) . . . no
N122 C123 C124 110.4(3) . . . no
C123 C124 C125 103.6(3) . . . no
C123 C124 C126 127.8(3) . . . no
C125 C124 C126 128.6(4) . . . no
N121 C125 C124 109.7(3) . . . no

loop_
_geom_bond_atom_site_label_1
_geom_bond_atom_site_label_2
_geom_bond_distance
_geom_bond_site_symmetry_1
_geom_bond_site_symmetry_2
_geom_bond_publ_flag
PD1 PD2 3.0595(4) . . yes
PD1 PD3 3.0562(4) . . yes
PD1 N11 2.022(3) . . yes
PD1 N21 2.011(3) . . yes
PD1 N31 2.021(3) . . yes
PD1 N41 2.017(3) . . yes
PD2 PD3 3.0486(4) . . yes
PD2 N12 2.029(3) . . yes
PD2 N22 2.016(3) . . yes
PD2 N51 2.020(3) . . yes
PD2 N61 2.026(3) . . yes
PD3 N32 2.021(3) . . yes
PD3 N42 2.013(3) . . yes
PD3 N52 2.000(3) . . yes
PD3 N62 2.014(3) . . yes
PD4 PD5 3.0727(4) . . yes
PD4 PD6 3.0494(4) . . yes
PD4 N71 2.015(3) . . yes
PD4 N81 2.012(3) . . yes
PD4 N91 2.031(3) . . yes
PD4 N101 2.010(3) . . yes
PD5 PD6 3.0433(4) . . yes
PD5 N72 2.010(3) . . yes
PD5 N82 2.015(3) . . yes
PD5 N111 2.023(3) . . yes
PD5 N121 2.022(3) . . yes
PD6 N92 1.999(3) . . yes
PD6 N102 2.014(3) . . yes
PD6 N112 2.013(3) . . yes
PD6 N122 2.012(3) . . yes
N1 C1 1.131(5) . . no
N2 C3 1.142(6) . . no
N3 C5 1.141(5) . . no
N4 C7 1.132(8) . . no
N11 N12 1.358(4) . . no
N11 C15 1.336(5) . . no
N12 C13 1.346(4) . . no
N21 N22 1.359(4) . . no
N21 C25 1.348(4) . . no
N22 C23 1.352(4) . . no
N31 N32 1.359(4) . . no
N31 C35 1.352(4) . . no
N32 C33 1.330(4) . . no
N41 N42 1.368(4) . . no
N41 C45 1.353(4) . . no
N42 C43 1.338(4) . . no
N51 N52 1.364(4) . . no
N51 C55 1.343(5) . . no
N52 C53 1.339(4) . . no
N61 N62 1.371(4) . . no
N61 C65 1.341(4) . . no
N62 C63 1.327(4) . . no
N71 N72 1.362(4) . . no
N71 C75 1.343(4) . . no
N72 C73 1.347(4) . . no
N81 N82 1.358(4) . . no
N81 C85 1.347(5) . . no
N82 C83 1.357(4) . . no
N91 N92 1.362(4) . . no
N91 C95 1.344(4) . . no
N92 C93 1.354(4) . . no
N101 N102 1.359(4) . . no
N101 C105 1.344(4) . . no
N102 C103 1.349(4) . . no
N111 N112 1.361(4) . . no
N111 C115 1.359(4) . . no
N112 C113 1.337(4) . . no
N121 N122 1.357(4) . . no
N121 C125 1.336(5) . . no
N122 C123 1.335(4) . . no
C1 C2 1.452(5) . . no
C3 C4 1.441(7) . . no
C5 C6 1.447(5) . . no
C7 C8 1.447(8) . . no
C13 C14 1.393(6) . . no
C14 C15 1.400(5) . . no
C14 C16 1.498(5) . . no
C23 C24 1.402(5) . . no
C24 C25 1.397(5) . . no
C24 C26 1.493(5) . . no
C33 C34 1.408(5) . . no
C34 C35 1.397(5) . . no
C34 C36 1.507(5) . . no
C43 C44 1.388(5) . . no
C44 C45 1.380(5) . . no
C44 C46 1.508(5) . . no
C53 C54 1.401(5) . . no
C54 C55 1.390(5) . . no
C54 C56 1.492(5) . . no
C63 C64 1.385(5) . . no
C64 C65 1.400(5) . . no
C64 C66 1.502(5) . . no
C73 C74 1.389(5) . . no
C74 C75 1.393(5) . . no
C74 C76 1.507(5) . . no
C83 C84 1.389(6) . . no
C84 C85 1.396(5) . . no
C84 C86 1.506(5) . . no
C93 C94 1.383(5) . . no
C94 C95 1.394(5) . . no
C94 C96 1.505(5) . . no
C103 C104 1.397(5) . . no
C104 C105 1.373(5) . . no
C104 C106 1.499(5) . . no
C113 C114 1.388(5) . . no
C114 C115 1.389(5) . . no
C114 C116 1.515(5) . . no
C123 C124 1.388(5) . . no
C124 C125 1.397(5) . . no
C124 C126 1.496(5) . . no

loop_
_geom_contact_atom_site_label_1
_geom_contact_atom_site_label_2
_geom_contact_distance
_geom_contact_site_symmetry_1
_geom_contact_site_symmetry_2
_geom_contact_publ_flag
PD1 PD2 3.0595(4) . . ?
PD1 PD3 3.0562(4) . . ?
PD2 PD3 3.0486(4) . . ?
PD4 PD6 3.0494(4) . . ?
PD5 PD6 3.0433(4) . . ?
PD3 N1 3.172(3) . . ?
PD6 N3 3.144(3) . 4_545 ?
N1 C125 3.482(5) . 4_455 ?
N1 C63 3.548(5) . . ?
N2 C8 3.491(8) . 4_455 ?
N2 C75 3.586(6) . 4_455 ?
N3 C55 3.474(5) . . ?
N3 C93 3.523(5) . 4_445 ?
N3 C113 3.537(5) . 4_445 ?
N3 N92 3.576(4) . 4_445 ?
N4 C4 3.388(9) . . ?
N4 C75 3.549(8) . . ?
N11 C8 3.489(6) . 2_654 ?
N21 C8 3.503(7) . 2_654 ?
N32 C96 3.492(5) . 3_554 ?
N41 C96 3.566(5) . 3_554 ?
N42 C96 3.536(5) . 3_554 ?
N61 C2 3.561(5) . 4_555 ?
N71 C4 3.431(6) . . ?
N81 C4 3.496(5) . . ?
N92 C6 3.568(5) . . ?
N111 C6 3.508(5) . . ?
N112 C6 3.579(5) . . ?
C1 C13 3.436(4) . 4_455 ?
C1 C14 3.539(5) . 4_455 ?
C2 C44 3.428(5) . 4_455 ?
C2 C43 3.442(5) . 4_455 ?
C2 C45 3.582(5) . 4_455 ?
C4 C85 3.415(5) . . ?
C4 C75 3.554(6) . . ?
C5 C83 3.437(5) . . ?
C5 C115 3.578(5) . . ?
C6 C93 3.457(5) . . ?
C6 C94 3.464(6) . . ?
C6 C95 3.559(5) . . ?
C8 C15 3.462(6) . 2_655 ?
C33 C126 3.520(5) . 1_455 ?
C35 C106 3.485(6) . 2_654 ?
C56 C103 3.532(5) . 1_455 ?

loop_
_geom_torsion_atom_site_label_1
_geom_torsion_atom_site_label_2
_geom_torsion_atom_site_label_3
_geom_torsion_atom_site_label_4
_geom_torsion
_geom_torsion_site_symmetry_1
_geom_torsion_site_symmetry_2
_geom_torsion_site_symmetry_3
_geom_torsion_site_symmetry_4
_geom_torsion_publ_flag
PD1 PD2 PD3 N32 45.61(9) . . . . no
PD1 PD2 PD3 N42 -47.81(8) . . . . no
PD1 PD2 PD3 N52 128.73(9) . . . . no
PD1 PD2 PD3 N62 -133.15(9) . . . . no
PD1 PD2 N12 N11 2.3(2) . . . . no
PD1 PD2 N12 C13 175.4(3) . . . . no
PD1 PD2 N22 N21 0.8(2) . . . . no
PD1 PD2 N22 C23 -164.4(4) . . . . no
PD1 PD2 N51 N52 -42.2(2) . . . . no
PD1 PD2 N51 C55 131.3(3) . . . . no
PD1 PD2 N61 N62 45.9(2) . . . . no
PD1 PD2 N61 C65 -144.9(3) . . . . no
PD1 PD3 PD2 N12 45.99(8) . . . . no
PD1 PD3 PD2 N22 -46.87(9) . . . . no
PD1 PD3 PD2 N51 -129.95(9) . . . . no
PD1 PD3 PD2 N61 131.35(9) . . . . no
PD1 PD3 N32 N31 3.5(2) . . . . no
PD1 PD3 N32 C33 168.1(4) . . . . no
PD1 PD3 N42 N41 2.0(2) . . . . no
PD1 PD3 N42 C43 -169.9(4) . . . . no
PD1 PD3 N52 N51 46.7(2) . . . . no
PD1 PD3 N52 C53 -131.3(3) . . . . no
PD1 PD3 N62 N61 -39.4(2) . . . . no
PD1 PD3 N62 C63 145.8(3) . . . . no
PD1 N11 N12 PD2 -3.4(2) . . . . yes
PD1 N11 N12 C13 -178.5(2) . . . . no
PD1 N11 C15 C14 179.0(2) . . . . no
PD1 N21 N22 PD2 -1.1(3) . . . . yes
PD1 N21 N22 C23 167.8(2) . . . . no
PD1 N21 C25 C24 -164.7(3) . . . . no
PD1 N31 N32 PD3 -5.3(3) . . . . yes
PD1 N31 N32 C33 -173.6(2) . . . . no
PD1 N31 C35 C34 171.7(3) . . . . no
PD1 N41 N42 PD3 -3.0(3) . . . . yes
PD1 N41 N42 C43 171.1(2) . . . . no
PD1 N41 C45 C44 -167.8(3) . . . . no
PD2 PD1 PD3 N32 -131.29(9) . . . . no
PD2 PD1 PD3 N42 128.33(9) . . . . no
PD2 PD1 PD3 N52 -47.74(8) . . . . no
PD2 PD1 PD3 N62 44.57(8) . . . . no
PD2 PD1 N11 N12 2.3(2) . . . . no
PD2 PD1 N11 C15 -175.9(3) . . . . no
PD2 PD1 N21 N22 0.7(2) . . . . no
PD2 PD1 N21 C25 165.0(4) . . . . no
PD2 PD1 N31 N32 48.0(2) . . . . no
PD2 PD1 N31 C35 -122.3(4) . . . . no
PD2 PD1 N41 N42 -42.1(2) . . . . no
PD2 PD1 N41 C45 124.4(3) . . . . no
PD2 PD3 PD1 N11 -47.14(8) . . . . no
PD2 PD3 PD1 N21 46.94(9) . . . . no
PD2 PD3 PD1 N31 128.95(10) . . . . no
PD2 PD3 PD1 N41 -129.67(9) . . . . no
PD2 PD3 N32 N31 -39.7(2) . . . . no
PD2 PD3 N32 C33 124.8(3) . . . . no
PD2 PD3 N42 N41 47.1(2) . . . . no
PD2 PD3 N42 C43 -124.8(3) . . . . no
PD2 PD3 N52 N51 1.8(2) . . . . no
PD2 PD3 N52 C53 -176.2(4) . . . . no
PD2 PD3 N62 N61 2.7(2) . . . . no
PD2 PD3 N62 C63 -172.1(4) . . . . no
PD2 N12 N11 C15 175.3(2) . . . . no
PD2 N12 C13 C14 -174.6(2) . . . . no
PD2 N22 N21 C25 -169.7(2) . . . . no
PD2 N22 C23 C24 166.8(3) . . . . no
PD2 N51 N52 PD3 -2.7(3) . . . . yes
PD2 N51 N52 C53 175.9(2) . . . . no
PD2 N51 C55 C54 -174.9(3) . . . . no
PD2 N61 N62 PD3 -4.0(3) . . . . yes
PD2 N61 N62 C63 172.2(2) . . . . no
PD2 N61 C65 C64 -169.5(3) . . . . no
PD3 PD1 PD2 N12 -130.89(7) . . . . no
PD3 PD1 PD2 N22 129.24(9) . . . . no
PD3 PD1 PD2 N51 46.64(7) . . . . no
PD3 PD1 PD2 N61 -46.11(8) . . . . no
PD3 PD1 N11 N12 46.5(2) . . . . no
PD3 PD1 N11 C15 -131.7(3) . . . . no
PD3 PD1 N21 N22 -43.3(2) . . . . no
PD3 PD1 N21 C25 121.0(3) . . . . no
PD3 PD1 N31 N32 3.4(2) . . . . no
PD3 PD1 N31 C35 -166.8(4) . . . . no
PD3 PD1 N41 N42 2.0(2) . . . . no
PD3 PD1 N41 C45 168.4(4) . . . . no
PD3 PD2 PD1 N11 129.37(7) . . . . no
PD3 PD2 PD1 N21 -129.74(9) . . . . no
PD3 PD2 PD1 N31 -47.53(7) . . . . no
PD3 PD2 PD1 N41 47.00(8) . . . . no
PD3 PD2 N12 N11 -41.2(2) . . . . no
PD3 PD2 N12 C13 132.0(3) . . . . no
PD3 PD2 N22 N21 45.1(2) . . . . no
PD3 PD2 N22 C23 -120.1(3) . . . . no
PD3 PD2 N51 N52 1.8(2) . . . . no
PD3 PD2 N51 C55 175.3(4) . . . . no
PD3 PD2 N61 N62 2.6(2) . . . . no
PD3 PD2 N61 C65 171.9(4) . . . . no
PD3 N32 N31 C35 167.8(2) . . . . no
PD3 N32 C33 C34 -165.5(3) . . . . no
PD3 N42 N41 C45 -173.4(2) . . . . no
PD3 N42 C43 C44 171.8(3) . . . . no
PD3 N52 N51 C55 -178.0(2) . . . . no
PD3 N52 C53 C54 178.3(3) . . . . no
PD3 N62 N61 C65 -176.5(2) . . . . no
PD3 N62 C63 C64 175.3(3) . . . . no
PD4 PD6 PD5 N72 47.80(9) . . . . no
PD4 PD6 PD5 N82 -45.05(9) . . . . no
PD4 PD6 PD5 N111 -131.22(9) . . . . no
PD4 PD6 PD5 N121 130.57(9) . . . . no
PD4 PD6 N92 N91 -1.3(2) . . . . no
PD4 PD6 N92 C93 172.7(3) . . . . no
PD4 PD6 N102 N101 -1.3(2) . . . . no
PD4 PD6 N102 C103 -164.6(4) . . . . no
PD4 PD6 N112 N111 39.7(2) . . . . no
PD4 PD6 N112 C113 -141.9(3) . . . . no
PD4 PD6 N122 N121 -48.1(2) . . . . no
PD4 PD6 N122 C123 129.8(3) . . . . no
PD4 N71 N72 PD5 -1.0(3) . . . . yes
PD4 N71 N72 C73 -168.3(2) . . . . no
PD4 N71 C75 C74 165.3(3) . . . . no
PD4 N81 N82 PD5 -0.5(3) . . . . yes
PD4 N81 N82 C83 -179.7(2) . . . . no
PD4 N81 C85 C84 179.9(2) . . . . no
PD4 N91 N92 PD6 1.9(3) . . . . yes
PD4 N91 N92 C93 -173.6(2) . . . . no
PD4 N91 C95 C94 171.2(3) . . . . no
PD4 N101 N102 PD6 1.9(3) . . . . yes
PD4 N101 N102 C103 169.6(2) . . . . no
PD4 N101 C105 C104 -166.4(3) . . . . no
PD5 PD6 PD4 N71 -47.83(9) . . . . no
PD5 PD6 PD4 N81 44.87(9) . . . . no
PD5 PD6 PD4 N91 128.90(9) . . . . no
PD5 PD6 PD4 N101 -131.17(9) . . . . no
PD5 PD6 N92 N91 -46.9(2) . . . . no
PD5 PD6 N92 C93 127.1(3) . . . . no
PD5 PD6 N102 N101 41.8(2) . . . . no
PD5 PD6 N102 C103 -121.5(3) . . . . no
PD5 PD6 N112 N111 -2.7(2) . . . . no
PD5 PD6 N112 C113 175.7(4) . . . . no
PD5 PD6 N122 N121 -2.8(2) . . . . no
PD5 PD6 N122 C123 175.1(4) . . . . no
PD5 N72 N71 C75 167.8(2) . . . . no
PD5 N72 C73 C74 -164.2(3) . . . . no
PD5 N82 N81 C85 179.7(2) . . . . no
PD5 N82 C83 C84 -179.3(2) . . . . no
PD5 N111 N112 PD6 4.0(3) . . . . yes
PD5 N111 N112 C113 -174.8(2) . . . . no
PD5 N111 C115 C114 172.9(3) . . . . no
PD5 N121 N122 PD6 4.2(3) . . . . yes
PD5 N121 N122 C123 -174.3(2) . . . . no
PD5 N121 C125 C124 172.8(3) . . . . no
PD6 PD4 N71 N72 45.7(2) . . . . no
PD6 PD4 N71 C75 -119.1(3) . . . . no
PD6 PD4 N81 N82 -41.9(2) . . . . no
PD6 PD4 N81 C85 137.8(3) . . . . no
PD6 PD4 N91 N92 -1.2(2) . . . . no
PD6 PD4 N91 C95 -172.1(4) . . . . no
PD6 PD4 N101 N102 -1.2(2) . . . . no
PD6 PD4 N101 C105 163.5(4) . . . . no
PD6 PD5 N72 N71 -44.3(2) . . . . no
PD6 PD5 N72 C73 118.6(3) . . . . no
PD6 PD5 N82 N81 42.9(2) . . . . no
PD6 PD5 N82 C83 -138.2(3) . . . . no
PD6 PD5 N111 N112 -2.6(2) . . . . no
PD6 PD5 N111 C115 -174.8(4) . . . . no
PD6 PD5 N121 N122 -2.8(2) . . . . no
PD6 PD5 N121 C125 -174.4(4) . . . . no
PD6 N92 N91 C95 175.6(2) . . . . no
PD6 N92 C93 C94 -174.4(3) . . . . no
PD6 N102 N101 C105 -167.2(2) . . . . no
PD6 N102 C103 C104 164.2(3) . . . . no
PD6 N112 N111 C115 178.6(2) . . . . no
PD6 N112 C113 C114 -178.5(3) . . . . no
PD6 N122 N121 C125 178.2(2) . . . . no
PD6 N122 C123 C124 -178.3(3) . . . . no
N11 PD1 PD2 N12 -1.5(1) . . . . no
N11 PD1 PD2 N22 -101.4(1) . . . . no
N11 PD1 PD2 N51 176.0(1) . . . . no
N11 PD1 PD2 N61 83.3(1) . . . . no
N11 PD1 PD3 N32 -178.4(1) . . . . no
N11 PD1 PD3 N42 81.2(1) . . . . no
N11 PD1 PD3 N52 -94.9(1) . . . . no
N11 PD1 PD3 N62 -2.6(1) . . . . no
N11 PD1 N21 N22 63.9(2) . . . . no
N11 PD1 N21 C25 -131.8(4) . . . . no
N11 PD1 N31 N32 29.0(8) . . . . no
N11 PD1 N31 C35 -141.2(6) . . . . no
N11 PD1 N41 N42 -106.3(2) . . . . no
N11 PD1 N41 C45 60.2(4) . . . . no
N11 N12 PD2 N22 65.3(2) . . . . no
N11 N12 PD2 N51 -14.5(8) . . . . no
N11 N12 PD2 N61 -106.6(2) . . . . no
N11 N12 C13 C14 -1.1(3) . . . . no
N11 C15 C14 C13 -1.4(4) . . . . no
N11 C15 C14 C16 179.6(3) . . . . no
N12 PD2 PD1 N21 99.4(1) . . . . no
N12 PD2 PD1 N31 -178.42(10) . . . . no
N12 PD2 PD1 N41 -83.9(1) . . . . no
N12 PD2 PD3 N32 91.6(1) . . . . no
N12 PD2 PD3 N42 -1.8(1) . . . . no
N12 PD2 PD3 N52 174.7(1) . . . . no
N12 PD2 PD3 N62 -87.2(1) . . . . no
N12 PD2 N22 N21 -62.6(2) . . . . no
N12 PD2 N22 C23 132.2(3) . . . . no
N12 PD2 N51 N52 -26.4(8) . . . . no
N12 PD2 N51 C55 147.1(6) . . . . no
N12 PD2 N61 N62 110.6(2) . . . . no
N12 PD2 N61 C65 -80.2(4) . . . . no
N12 N11 PD1 N21 -60.9(2) . . . . no
N12 N11 PD1 N31 22.3(8) . . . . no
N12 N11 PD1 N41 110.8(2) . . . . no
N12 N11 C15 C14 0.8(4) . . . . no
N12 C13 C14 C15 1.6(3) . . . . no
N12 C13 C14 C16 -179.5(3) . . . . no
N21 PD1 PD2 N22 -0.5(1) . . . . no
N21 PD1 PD2 N51 -83.1(1) . . . . no
N21 PD1 PD2 N61 -175.8(1) . . . . no
N21 PD1 PD3 N32 -84.4(1) . . . . no
N21 PD1 PD3 N42 175.3(1) . . . . no
N21 PD1 PD3 N52 -0.8(1) . . . . no
N21 PD1 PD3 N62 91.5(1) . . . . no
N21 PD1 N11 C15 120.9(3) . . . . no
N21 PD1 N31 N32 112.2(2) . . . . no
N21 PD1 N31 C35 -58.1(4) . . . . no
N21 PD1 N41 N42 -21.1(9) . . . . no
N21 PD1 N41 C45 145.3(7) . . . . no
N21 N22 PD2 N51 109.3(2) . . . . no
N21 N22 PD2 N61 33.7(9) . . . . no
N21 N22 C23 C24 0.8(4) . . . . no
N21 C25 C24 C23 0.2(4) . . . . no
N21 C25 C24 C26 -179.6(4) . . . . no
N22 PD2 PD1 N31 81.7(1) . . . . no
N22 PD2 PD1 N41 176.2(1) . . . . no
N22 PD2 PD3 N32 -1.3(1) . . . . no
N22 PD2 PD3 N42 -94.7(1) . . . . no
N22 PD2 PD3 N52 81.9(1) . . . . no
N22 PD2 PD3 N62 180.0(1) . . . . no
N22 PD2 N12 C13 -121.5(3) . . . . no
N22 PD2 N51 N52 -105.9(2) . . . . no
N22 PD2 N51 C55 67.6(4) . . . . no
N22 PD2 N61 N62 14.7(9) . . . . no
N22 PD2 N61 C65 -176.0(7) . . . . no
N22 N21 PD1 N31 -107.5(2) . . . . no
N22 N21 PD1 N41 -21.4(9) . . . . no
N22 N21 C25 C24 0.3(4) . . . . no
N22 C23 C24 C25 -0.6(4) . . . . no
N22 C23 C24 C26 179.1(4) . . . . no
N31 PD1 PD2 N51 -0.9(1) . . . . no
N31 PD1 PD2 N61 -93.6(1) . . . . no
N31 PD1 PD3 N32 -2.3(1) . . . . no
N31 PD1 PD3 N42 -102.7(1) . . . . no
N31 PD1 PD3 N52 81.2(1) . . . . no
N31 PD1 PD3 N62 173.5(1) . . . . no
N31 PD1 N11 C15 -155.9(6) . . . . no
N31 PD1 N21 C25 56.8(4) . . . . no
N31 PD1 N41 N42 65.0(2) . . . . no
N31 PD1 N41 C45 -128.5(4) . . . . no
N31 N32 PD3 N42 66.7(2) . . . . no
N31 N32 PD3 N52 -104.2(2) . . . . no
N31 N32 PD3 N62 -30(1) . . . . no
N31 N32 C33 C34 -0.2(4) . . . . no
N31 C35 C34 C33 -1.1(4) . . . . no
N31 C35 C34 C36 179.1(4) . . . . no
N32 PD3 PD1 N41 99.0(1) . . . . no
N32 PD3 PD2 N51 -84.3(1) . . . . no
N32 PD3 PD2 N61 177.0(1) . . . . no
N32 PD3 N42 N41 -61.0(2) . . . . no
N32 PD3 N42 C43 127.1(3) . . . . no
N32 PD3 N52 N51 110.9(2) . . . . no
N32 PD3 N52 C53 -67.2(3) . . . . no
N32 PD3 N62 N61 -7(1) . . . . no
N32 PD3 N62 C63 178.1(8) . . . . no
N32 N31 PD1 N41 -59.6(2) . . . . no
N32 N31 C35 C34 1.0(4) . . . . no
N32 C33 C34 C35 0.8(4) . . . . no
N32 C33 C34 C36 -179.4(4) . . . . no
N41 PD1 PD2 N51 93.6(1) . . . . no
N41 PD1 PD2 N61 0.9(1) . . . . no
N41 PD1 PD3 N42 -1.3(1) . . . . no
N41 PD1 PD3 N52 -177.4(1) . . . . no
N41 PD1 PD3 N62 -85.1(1) . . . . no
N41 PD1 N11 C15 -67.3(3) . . . . no
N41 PD1 N21 C25 142.9(7) . . . . no
N41 PD1 N31 C35 130.2(4) . . . . no
N41 N42 PD3 N52 26.7(8) . . . . no
N41 N42 PD3 N62 112.1(2) . . . . no
N41 N42 C43 C44 -0.5(4) . . . . no
N41 C45 C44 C43 0.4(4) . . . . no
N41 C45 C44 C46 178.7(4) . . . . no
N42 PD3 PD2 N51 -177.8(1) . . . . no
N42 PD3 PD2 N61 83.5(1) . . . . no
N42 PD3 N32 C33 -128.7(3) . . . . no
N42 PD3 N52 N51 23.4(9) . . . . no
N42 PD3 N52 C53 -154.6(6) . . . . no
N42 PD3 N62 N61 -103.9(2) . . . . no
N42 PD3 N62 C63 81.3(4) . . . . no
N42 N41 C45 C44 -0.7(4) . . . . no
N42 C43 C44 C45 0.0(4) . . . . no
N42 C43 C44 C46 -178.3(4) . . . . no
N51 PD2 PD3 N52 -1.2(1) . . . . no
N51 PD2 PD3 N62 96.9(1) . . . . no
N51 PD2 N12 C13 158.7(6) . . . . no
N51 PD2 N22 C23 -55.9(3) . . . . no
N51 PD2 N61 N62 -61.2(2) . . . . no
N51 PD2 N61 C65 108.1(4) . . . . no
N51 N52 PD3 N62 -62.4(2) . . . . no
N51 N52 C53 C54 0.2(4) . . . . no
N51 C55 C54 C53 1.2(4) . . . . no
N51 C55 C54 C56 -177.9(4) . . . . no
N52 PD3 PD2 N61 -99.9(1) . . . . no
N52 PD3 N32 C33 60.3(3) . . . . no
N52 PD3 N42 C43 -145.2(6) . . . . no
N52 PD3 N62 N61 67.0(2) . . . . no
N52 PD3 N62 C63 -107.8(4) . . . . no
N52 N51 PD2 N61 66.2(2) . . . . no
N52 N51 C55 C54 -1.1(4) . . . . no
N52 C53 C54 C55 -0.9(4) . . . . no
N52 C53 C54 C56 178.3(3) . . . . no
N61 PD2 PD3 N62 -1.8(1) . . . . no
N61 PD2 N12 C13 66.6(3) . . . . no
N61 PD2 N22 C23 -131.5(8) . . . . no
N61 PD2 N51 C55 -120.3(4) . . . . no
N61 N62 C63 C64 0.2(4) . . . . no
N61 C65 C64 C63 -0.1(4) . . . . no
N61 C65 C64 C66 178.1(4) . . . . no
N62 PD3 N32 C33 134.1(9) . . . . no
N62 PD3 N42 C43 -59.9(3) . . . . no
N62 PD3 N52 C53 119.6(3) . . . . no
N62 N61 C65 C64 0.2(4) . . . . no
N62 C63 C64 C65 -0.1(4) . . . . no
N62 C63 C64 C66 -178.2(4) . . . . no
N71 PD4 PD6 N92 -175.9(1) . . . . no
N71 PD4 PD6 N102 84.2(1) . . . . no
N71 PD4 PD6 N112 -92.4(1) . . . . no
N71 PD4 PD6 N122 0.0(1) . . . . no
N71 PD4 N81 N82 63.3(2) . . . . no
N71 PD4 N81 C85 -117.0(3) . . . . no
N71 PD4 N91 N92 17.2(8) . . . . no
N71 PD4 N91 C95 -153.7(6) . . . . no
N71 PD4 N101 N102 -107.7(2) . . . . no
N71 PD4 N101 C105 57.1(4) . . . . no
N71 N72 PD5 N82 63.8(2) . . . . no
N71 N72 PD5 N111 -38.2(9) . . . . no
N71 N72 PD5 N121 -108.5(2) . . . . no
N71 N72 C73 C74 -0.6(4) . . . . no
N71 C75 C74 C73 -0.1(4) . . . . no
N71 C75 C74 C76 179.9(4) . . . . no
N72 PD5 PD6 N92 95.9(1) . . . . no
N72 PD5 PD6 N102 2.6(1) . . . . no
N72 PD5 PD6 N112 -179.2(1) . . . . no
N72 PD5 PD6 N122 -80.9(1) . . . . no
N72 PD5 N82 N81 -62.9(2) . . . . no
N72 PD5 N82 C83 115.9(3) . . . . no
N72 PD5 N111 N112 -9.0(9) . . . . no
N72 PD5 N111 C115 178.7(7) . . . . no
N72 PD5 N121 N122 104.5(2) . . . . no
N72 PD5 N121 C125 -67.2(4) . . . . no
N72 N71 PD4 N81 -62.4(2) . . . . no
N72 N71 PD4 N91 28.4(8) . . . . no
N72 N71 PD4 N101 110.3(2) . . . . no
N72 N71 C75 C74 -0.3(4) . . . . no
N72 C73 C74 C75 0.4(4) . . . . no
N72 C73 C74 C76 -179.6(4) . . . . no
N81 PD4 PD6 N92 -83.2(1) . . . . no
N81 PD4 PD6 N102 176.9(1) . . . . no
N81 PD4 PD6 N112 0.4(1) . . . . no
N81 PD4 PD6 N122 92.7(1) . . . . no
N81 PD4 N71 C75 132.8(4) . . . . no
N81 PD4 N91 N92 107.6(2) . . . . no
N81 PD4 N91 C95 -63.3(4) . . . . no
N81 PD4 N101 N102 -31.1(9) . . . . no
N81 PD4 N101 C105 133.6(7) . . . . no
N81 N82 PD5 N111 108.7(2) . . . . no
N81 N82 PD5 N121 13.0(8) . . . . no
N81 N82 C83 C84 -0.4(3) . . . . no
N81 C85 C84 C83 0.2(4) . . . . no
N81 C85 C84 C86 179.7(3) . . . . no
N82 PD5 PD6 N92 3.0(1) . . . . no
N82 PD5 PD6 N102 -90.3(1) . . . . no
N82 PD5 PD6 N112 88.0(1) . . . . no
N82 PD5 PD6 N122 -173.7(1) . . . . no
N82 PD5 N72 C73 -133.4(3) . . . . no
N82 PD5 N111 N112 -110.5(2) . . . . no
N82 PD5 N111 C115 77.2(4) . . . . no
N82 PD5 N121 N122 28.7(9) . . . . no
N82 PD5 N121 C125 -143.0(7) . . . . no
N82 N81 PD4 N91 -106.7(2) . . . . no
N82 N81 PD4 N101 -13.5(9) . . . . no
N82 N81 C85 C84 -0.4(3) . . . . no
N82 C83 C84 C85 0.1(4) . . . . no
N82 C83 C84 C86 -179.4(3) . . . . no
N91 PD4 PD6 N92 0.8(1) . . . . no
N91 PD4 PD6 N102 -99.1(1) . . . . no
N91 PD4 PD6 N112 84.4(1) . . . . no
N91 PD4 PD6 N122 176.8(1) . . . . no
N91 PD4 N71 C75 -136.4(6) . . . . no
N91 PD4 N81 C85 73.0(3) . . . . no
N91 PD4 N101 N102 62.4(2) . . . . no
N91 PD4 N101 C105 -132.9(4) . . . . no
N91 N92 PD6 N102 61.9(2) . . . . no
N91 N92 PD6 N112 -111.4(2) . . . . no
N91 N92 PD6 N122 -27.3(9) . . . . no
N91 N92 C93 C94 -0.1(4) . . . . no
N91 C95 C94 C93 0.0(4) . . . . no
N91 C95 C94 C96 -179.6(4) . . . . no
N92 PD6 PD4 N101 100.8(1) . . . . no
N92 PD6 PD5 N111 -83.2(1) . . . . no
N92 PD6 PD5 N121 178.6(1) . . . . no
N92 PD6 N102 N101 -64.6(2) . . . . no
N92 PD6 N102 C103 132.0(3) . . . . no
N92 PD6 N112 N111 104.2(2) . . . . no
N92 PD6 N112 C113 -77.5(4) . . . . no
N92 PD6 N122 N121 -23.5(9) . . . . no
N92 PD6 N122 C123 154.4(7) . . . . no
N92 N91 PD4 N101 -64.9(2) . . . . no
N92 N91 C95 C94 0.0(4) . . . . no
N92 C93 C94 C95 0.1(4) . . . . no
N92 C93 C94 C96 179.6(4) . . . . no
N101 PD4 PD6 N102 0.8(1) . . . . no
N101 PD4 PD6 N112 -175.7(1) . . . . no
N101 PD4 PD6 N122 -83.3(1) . . . . no
N101 PD4 N71 C75 -54.5(3) . . . . no
N101 PD4 N81 C85 166.2(6) . . . . no
N101 PD4 N91 C95 124.2(4) . . . . no
N101 N102 PD6 N112 27(1) . . . . no
N101 N102 PD6 N122 106.5(2) . . . . no
N101 N102 C103 C104 0.1(4) . . . . no
N101 C105 C104 C103 0.9(4) . . . . no
N101 C105 C104 C106 -179.8(4) . . . . no
N102 PD6 PD5 N111 -176.4(1) . . . . no
N102 PD6 PD5 N121 85.3(1) . . . . no
N102 PD6 N92 C93 -124.1(3) . . . . no
N102 PD6 N112 N111 11(1) . . . . no
N102 PD6 N112 C113 -169.8(9) . . . . no
N102 PD6 N122 N121 -112.4(2) . . . . no
N102 PD6 N122 C123 65.5(4) . . . . no
N102 N101 C105 C104 -0.9(4) . . . . no
N102 C103 C104 C105 -0.6(4) . . . . no
N102 C103 C104 C106 -179.9(4) . . . . no
N111 PD5 PD6 N112 1.8(1) . . . . no
N111 PD5 PD6 N122 100.1(1) . . . . no
N111 PD5 N72 C73 124.6(8) . . . . no
N111 PD5 N82 C83 -72.4(3) . . . . no
N111 PD5 N121 N122 -67.5(2) . . . . no
N111 PD5 N121 C125 120.8(4) . . . . no
N111 N112 PD6 N122 -67.0(2) . . . . no
N111 N112 C113 C114 -0.1(4) . . . . no
N111 C115 C114 C113 -0.4(4) . . . . no
N111 C115 C114 C116 -179.2(4) . . . . no
N112 PD6 PD5 N121 -96.4(1) . . . . no
N112 PD6 N92 C93 62.6(3) . . . . no
N112 PD6 N102 C103 -135.3(9) . . . . no
N112 PD6 N122 N121 61.0(2) . . . . no
N112 PD6 N122 C123 -121.1(4) . . . . no
N112 N111 PD5 N121 61.5(2) . . . . no
N112 N111 C115 C114 0.3(4) . . . . no
N112 C113 C114 C115 0.3(4) . . . . no
N112 C113 C114 C116 179.1(4) . . . . no
N121 PD5 PD6 N122 1.9(1) . . . . no
N121 PD5 N72 C73 54.4(3) . . . . no
N121 PD5 N82 C83 -168.1(6) . . . . no
N121 PD5 N111 C115 -110.7(4) . . . . no
N121 N122 C123 C124 -0.3(4) . . . . no
N121 C125 C124 C123 -0.9(4) . . . . no
N121 C125 C124 C126 178.3(4) . . . . no
N122 PD6 N92 C93 146.6(7) . . . . no
N122 PD6 N102 C103 -56.8(3) . . . . no
N122 PD6 N112 C113 111.4(4) . . . . no
N122 N121 C125 C124 0.8(4) . . . . no
N122 C123 C124 C125 0.7(4) . . . . no
N122 C123 C124 C126 -178.4(3) . . . . no
C13 N12 N11 C15 0.2(3) . . . . no
C23 N22 N21 C25 -0.7(4) . . . . no
C33 N32 N31 C35 -0.5(4) . . . . no
C43 N42 N41 C45 0.7(4) . . . . no
C53 N52 N51 C55 0.6(4) . . . . no
C63 N62 N61 C65 -0.3(4) . . . . no
C73 N72 N71 C75 0.5(4) . . . . no
C83 N82 N81 C85 0.5(3) . . . . no
C93 N92 N91 C95 0.1(4) . . . . no
C103 N102 N101 C105 0.5(4) . . . . no
C113 N112 N111 C115 -0.2(4) . . . . no
C123 N122 N121 C125 -0.3(4) . . . . no
C123 N122 N121 C125 -0.3(4) . . . . no
